data_4131474
loop_
_publ_author_name
'Shimada, Masaki'
'Yamanoi, Yoshinori'
'Ohto, Tatsuhiko'
'Pham, Song-Toan'
'Yamada, Ryo'
'Tada, Hirokazu'
'Omoto, Kenichiro'
'Tashiro, Shohei'
'Shionoya, Mitsuhiko'
'Hattori, Mineyuki'
'Jimura, Keiko'
'Hayashi, Shigenobu'
'Koike, Hikaru'
'Iwamura, Munetaka'
'Nozaki, Koichi'
'Nishihara, Hiroshi'

_publ_section_title
;
 Multifunctional Octamethyltetrasila[2.2]cyclophanes: Conformational
 Variations, Circularly Polarized Luminescence, and Organic
 Electroluminescence.
;
_journal_issue 32
_journal_name_full 'Journal of the American Chemical Society'
_journal_page_first 11214
_journal_page_last 11221
_journal_paper_doi 10.1021/jacs.7b05671
_journal_volume 139
_journal_year 2017
_chemical_absolute_configuration ad
_chemical_formula_moiety 'C19 H30 N2 S2 Si4'
_chemical_formula_sum 'C19 H30 N2 S2 Si4'
_chemical_formula_weight 462.92
_space_group_IT_number 1
_space_group_name_Hall 'P 1'
_space_group_name_H-M_alt 'P 1'
_symmetry_cell_setting triclinic
_symmetry_Int_Tables_number 1
_symmetry_space_group_name_Hall 'P 1'
_symmetry_space_group_name_H-M 'P 1'
_atom_sites_solution_hydrogens geom
_atom_sites_solution_primary direct
_atom_sites_solution_secondary difmap
_cell_angle_alpha 81.369(11)
_cell_angle_beta 88.853(12)
_cell_angle_gamma 78.737(10)
_cell_formula_units_Z 2
_cell_length_a 7.911(3)
_cell_length_b 11.840(5)
_cell_length_c 13.499(6)
_cell_measurement_reflns_used 3683
_cell_measurement_temperature 93
_cell_measurement_theta_max 27.50
_cell_measurement_theta_min 3.30
_cell_volume 1226.0(9)
_computing_cell_refinement 'CrystalClear-SM Expert 2.0 r3'
_computing_data_collection 'CrystalClear-SM Expert 2.0 r3 (Rigaku, 2009)'
_computing_data_reduction 'CrystalClear-SM Expert 2.0 r3'
_computing_molecular_graphics 'CrystalStructure 4.0'
_computing_publication_material 'CrystalStructure 4.0 (Rigaku, 2010)'
_computing_structure_refinement 'SHELXL97 (Sheldrick, 2008)'
_computing_structure_solution 'SIR2004 (Burla, et al., 2005)'
_diffrn_ambient_temperature 93
_diffrn_detector_area_resol_mean 7.111
_diffrn_measured_fraction_theta_full 0.946
_diffrn_measured_fraction_theta_max 0.946
_diffrn_measurement_device_type 'Rigaku Saturn724'
_diffrn_measurement_method \w
_diffrn_radiation_type 'Mo K\a'
_diffrn_radiation_wavelength 0.71075
_diffrn_reflns_av_R_equivalents 0.0532
_diffrn_reflns_limit_h_max 9
_diffrn_reflns_limit_h_min -10
_diffrn_reflns_limit_k_max 15
_diffrn_reflns_limit_k_min -15
_diffrn_reflns_limit_l_max 17
_diffrn_reflns_limit_l_min -15
_diffrn_reflns_number 9469
_diffrn_reflns_theta_full 27.50
_diffrn_reflns_theta_max 27.50
_diffrn_standards_number 0
_exptl_absorpt_coefficient_mu 0.421
_exptl_absorpt_correction_T_max 0.979
_exptl_absorpt_correction_T_min 0.600
_exptl_absorpt_correction_type multi-scan
_exptl_absorpt_process_details 'REQAB (Rigaku, 1998)'
_exptl_crystal_colour colorless
_exptl_crystal_density_diffrn 1.254
_exptl_crystal_density_method 'not measured'
_exptl_crystal_description block
_exptl_crystal_F_000 492.00
_exptl_crystal_size_max 0.190
_exptl_crystal_size_mid 0.100
_exptl_crystal_size_min 0.050
_refine_diff_density_max 2.540
_refine_diff_density_min -0.880
_refine_ls_abs_structure_details 'Flack, H. D. (1983), Acta Cryst. A39, 876-881.  2004 Friedel Pairs'
_refine_ls_abs_structure_Flack 0.2(2)
_refine_ls_extinction_coef 0.015(7)
_refine_ls_extinction_method SHELXL
_refine_ls_goodness_of_fit_ref 1.055
_refine_ls_hydrogen_treatment constr
_refine_ls_number_parameters 507
_refine_ls_number_reflns 7336
_refine_ls_number_restraints 15
_refine_ls_R_factor_gt 0.0896
_refine_ls_shift/su_max 0.001
_refine_ls_structure_factor_coef Fsqd
_refine_ls_weighting_details 'w = 1/[\s^2^(Fo^2^)+(0.1710P)^2^+3.7574P] where P=(Fo^2^+2Fc^2^)/3'
_refine_ls_weighting_scheme calc
_refine_ls_wR_factor_ref 0.2435
_reflns_number_gt 6966
_reflns_number_total 7336
_reflns_threshold_expression F^2^>2.0\s(F^2^)
_cod_data_source_file ja7b05671_si_014.cif
_cod_data_source_block exp439_15rt
_cod_database_code 4131474

loop_
_symmetry_equiv_pos_site_id
_symmetry_equiv_pos_as_xyz
1 +X,+Y,+Z

loop_
_atom_site_label
_atom_site_type_symbol
_atom_site_fract_x
_atom_site_fract_y
_atom_site_fract_z
_atom_site_U_iso_or_equiv
_atom_site_adp_type
_atom_site_occupancy
_atom_site_symmetry_multiplicity
_atom_site_calc_flag
_atom_site_refinement_flags
S1 S 0.0161(3) 0.65747(16) 0.02057(16) 0.0152(4) Uani 1.0 1 d .
S2 S 0.2009(3) 0.64730(16) 0.27729(16) 0.0166(5) Uani 1.0 1 d .
S3 S 0.9883(3) 0.63794(16) 0.52011(16) 0.0147(4) Uani 1.0 1 d .
S4 S 0.8049(3) 0.63882(17) 0.77313(15) 0.0169(5) Uani 1.0 1 d .
Si5 Si 0.0583(3) 0.91938(18) -0.04158(18) 0.0167(5) Uani 1.0 1 d .
Si6 Si 0.3447(3) 0.92163(18) 0.00536(17) 0.0150(5) Uani 1.0 1 d .
Si7 Si 0.4563(3) 0.35566(18) 0.08144(17) 0.0153(5) Uani 1.0 1 d .
Si8 Si 0.1647(3) 0.39125(18) 0.02621(17) 0.0154(5) Uani 1.0 1 d .
Si9 Si 0.6864(3) 0.35769(17) 0.57520(17) 0.0135(5) Uani 1.0 1 d .
Si10 Si 0.9731(3) 0.37033(18) 0.52759(17) 0.0153(5) Uani 1.0 1 d .
Si11 Si 0.8155(3) 0.90017(18) 0.46059(17) 0.0140(5) Uani 1.0 1 d .
Si12 Si 0.5211(3) 0.92390(18) 0.50909(17) 0.0148(5) Uani 1.0 1 d .
N13 N 0.2567(9) 0.7532(6) 0.2009(6) 0.0152(14) Uani 1.0 1 d .
N14 N 0.3071(9) 0.5350(6) 0.2325(6) 0.0162(14) Uani 1.0 1 d .
N15 N 0.6882(10) 0.7486(6) 0.7025(6) 0.0175(15) Uani 1.0 1 d .
N16 N 0.7576(10) 0.5297(6) 0.7258(6) 0.0161(14) Uani 1.0 1 d .
C17 C 0.1222(10) 0.5456(7) -0.0406(7) 0.0120(15) Uani 1.0 1 d .
C18 C 0.1963(11) 0.5928(7) -0.1276(7) 0.0160(16) Uani 1.0 1 d .
C19 C 0.1644(11) 0.7156(7) -0.1419(7) 0.0161(17) Uani 1.0 1 d .
C20 C 0.0686(10) 0.7654(7) -0.0669(7) 0.0160(17) Uani 1.0 1 d .
C21 C 0.3024(12) 0.5233(8) -0.1979(7) 0.0235(19) Uani 1.0 1 d .
C22 C -0.0074(14) 1.0205(8) -0.1614(8) 0.029(3) Uani 1.0 1 d .
C23 C -0.0955(13) 0.9505(8) 0.0609(8) 0.026(2) Uani 1.0 1 d .
C24 C 0.4660(14) 0.9709(9) -0.1081(7) 0.031(3) Uani 1.0 1 d .
C25 C 0.3599(13) 1.0119(7) 0.1061(7) 0.0223(19) Uani 1.0 1 d .
C26 C 0.4391(10) 0.7633(7) 0.0506(7) 0.0147(16) Uani 1.0 1 d .
C27 C 0.3648(10) 0.7018(7) 0.1348(6) 0.0128(16) Uani 1.0 1 d .
C28 C 0.3922(10) 0.5777(7) 0.1527(7) 0.0156(16) Uani 1.0 1 d .
C29 C 0.4939(10) 0.5082(7) 0.0844(7) 0.0143(16) Uani 1.0 1 d .
C30 C 0.5734(10) 0.5697(7) 0.0106(7) 0.0141(16) Uani 1.0 1 d .
C31 C 0.5468(11) 0.6928(7) -0.0069(7) 0.0165(16) Uani 1.0 1 d .
C32 C 0.6103(13) 0.2873(8) -0.0118(7) 0.0242(19) Uani 1.0 1 d .
C33 C 0.4970(13) 0.2625(8) 0.2064(7) 0.0229(19) Uani 1.0 1 d .
C34 C 0.1177(13) 0.2896(8) -0.0612(7) 0.0228(19) Uani 1.0 1 d .
C35 C 0.0181(12) 0.3807(8) 0.1348(7) 0.0225(18) Uani 1.0 1 d .
C36 C 0.8745(11) 0.7470(7) 0.4333(7) 0.0151(16) Uani 1.0 1 d .
C37 C 0.8089(11) 0.6943(7) 0.3600(7) 0.0159(16) Uani 1.0 1 d .
C38 C 0.8511(11) 0.5727(7) 0.3769(7) 0.0156(16) Uani 1.0 1 d .
C39 C 0.9478(11) 0.5238(7) 0.4635(7) 0.0170(17) Uani 1.0 1 d .
C40 C 0.6998(12) 0.7580(8) 0.2716(8) 0.0238(19) Uani 1.0 1 d .
C41 C 0.5798(13) 0.3101(8) 0.4710(7) 0.0217(19) Uani 1.0 1 d .
C42 C 0.6702(13) 0.2607(8) 0.6948(7) 0.0218(18) Uani 1.0 1 d .
C43 C 1.0527(13) 0.2719(8) 0.4343(8) 0.0232(19) Uani 1.0 1 d .
C44 C 1.1247(12) 0.3434(8) 0.6358(7) 0.0226(19) Uani 1.0 1 d .
C45 C 0.5795(11) 0.5131(7) 0.5830(7) 0.0148(16) Uani 1.0 1 d .
C46 C 0.6474(10) 0.5765(7) 0.6496(7) 0.0128(15) Uani 1.0 1 d .
C47 C 0.6071(10) 0.7025(7) 0.6353(6) 0.0134(16) Uani 1.0 1 d .
C48 C 0.4994(10) 0.7689(7) 0.5546(7) 0.0137(16) Uani 1.0 1 d .
C49 C 0.4247(10) 0.7035(7) 0.4996(7) 0.0151(16) Uani 1.0 1 d .
C50 C 0.4671(11) 0.5780(7) 0.5117(7) 0.0161(16) Uani 1.0 1 d .
C51 C 0.3735(13) 0.9834(9) 0.3978(8) 0.026(2) Uani 1.0 1 d .
C52 C 0.4641(13) 1.0168(7) 0.6082(8) 0.0235(19) Uani 1.0 1 d .
C53 C 0.8503(12) 1.0070(8) 0.3475(7) 0.0221(19) Uani 1.0 1 d .
C54 C 0.9546(13) 0.9168(8) 0.5651(7) 0.0225(19) Uani 1.0 1 d .
H19 H 0.2052 0.7605 -0.1983 0.0193 Uiso 1.0 1 calc R
H21A H 0.2515 0.5453 -0.2653 0.0282 Uiso 1.0 1 calc R
H21B H 0.3059 0.4403 -0.1755 0.0282 Uiso 1.0 1 calc R
H21C H 0.4198 0.5387 -0.1992 0.0282 Uiso 1.0 1 calc R
H22A H 0.0108 1.0986 -0.1547 0.0343 Uiso 1.0 1 calc R
H22B H -0.1295 1.0239 -0.1753 0.0343 Uiso 1.0 1 calc R
H22C H 0.0623 0.9919 -0.2165 0.0343 Uiso 1.0 1 calc R
H23A H -0.2106 0.9428 0.0410 0.0315 Uiso 1.0 1 calc R
H23B H -0.0989 1.0300 0.0744 0.0315 Uiso 1.0 1 calc R
H23C H -0.0581 0.8951 0.1216 0.0315 Uiso 1.0 1 calc R
H24A H 0.5889 0.9584 -0.0913 0.0367 Uiso 1.0 1 calc R
H24B H 0.4225 1.0539 -0.1308 0.0367 Uiso 1.0 1 calc R
H24C H 0.4501 0.9262 -0.1615 0.0367 Uiso 1.0 1 calc R
H25A H 0.3111 1.0937 0.0814 0.0267 Uiso 1.0 1 calc R
H25B H 0.4810 1.0043 0.1249 0.0267 Uiso 1.0 1 calc R
H25C H 0.2955 0.9849 0.1648 0.0267 Uiso 1.0 1 calc R
H30 H 0.6513 0.5276 -0.0315 0.0169 Uiso 1.0 1 calc R
H31 H 0.6059 0.7289 -0.0608 0.0197 Uiso 1.0 1 calc R
H32A H 0.5814 0.2130 -0.0220 0.0290 Uiso 1.0 1 calc R
H32B H 0.7286 0.2736 0.0140 0.0290 Uiso 1.0 1 calc R
H32C H 0.6006 0.3398 -0.0758 0.0290 Uiso 1.0 1 calc R
H33A H 0.4240 0.2996 0.2566 0.0275 Uiso 1.0 1 calc R
H33B H 0.6184 0.2532 0.2252 0.0275 Uiso 1.0 1 calc R
H33C H 0.4697 0.1859 0.2028 0.0275 Uiso 1.0 1 calc R
H34A H 0.0173 0.3279 -0.1034 0.0274 Uiso 1.0 1 calc R
H34B H 0.0936 0.2181 -0.0216 0.0274 Uiso 1.0 1 calc R
H34C H 0.2178 0.2702 -0.1037 0.0274 Uiso 1.0 1 calc R
H35A H -0.1013 0.4107 0.1120 0.0270 Uiso 1.0 1 calc R
H35B H 0.0476 0.4269 0.1841 0.0270 Uiso 1.0 1 calc R
H35C H 0.0305 0.2991 0.1657 0.0270 Uiso 1.0 1 calc R
H38 H 0.8162 0.5264 0.3323 0.0187 Uiso 1.0 1 calc R
H40A H 0.5831 0.7418 0.2794 0.0286 Uiso 1.0 1 calc R
H40B H 0.7503 0.7319 0.2101 0.0286 Uiso 1.0 1 calc R
H40C H 0.6949 0.8419 0.2677 0.0286 Uiso 1.0 1 calc R
H41A H 0.4568 0.3152 0.4852 0.0260 Uiso 1.0 1 calc R
H41B H 0.6329 0.2295 0.4649 0.0260 Uiso 1.0 1 calc R
H41C H 0.5938 0.3607 0.4082 0.0260 Uiso 1.0 1 calc R
H42A H 0.7369 0.1827 0.6905 0.0261 Uiso 1.0 1 calc R
H42B H 0.5491 0.2563 0.7077 0.0261 Uiso 1.0 1 calc R
H42C H 0.7159 0.2920 0.7497 0.0261 Uiso 1.0 1 calc R
H43A H 1.0639 0.1907 0.4660 0.0278 Uiso 1.0 1 calc R
H43B H 1.1653 0.2858 0.4096 0.0278 Uiso 1.0 1 calc R
H43C H 0.9707 0.2875 0.3781 0.0278 Uiso 1.0 1 calc R
H44A H 1.2399 0.3518 0.6116 0.0271 Uiso 1.0 1 calc R
H44B H 1.1294 0.2643 0.6714 0.0271 Uiso 1.0 1 calc R
H44C H 1.0848 0.3999 0.6815 0.0271 Uiso 1.0 1 calc R
H49 H 0.3404 0.7429 0.4506 0.0181 Uiso 1.0 1 calc R
H50 H 0.4142 0.5389 0.4681 0.0194 Uiso 1.0 1 calc R
H51A H 0.3947 1.0601 0.3683 0.0317 Uiso 1.0 1 calc R
H51B H 0.2534 0.9907 0.4194 0.0317 Uiso 1.0 1 calc R
H51C H 0.3956 0.9303 0.3478 0.0317 Uiso 1.0 1 calc R
H52A H 0.3499 1.0089 0.6345 0.0282 Uiso 1.0 1 calc R
H52B H 0.4624 1.0983 0.5800 0.0282 Uiso 1.0 1 calc R
H52C H 0.5497 0.9925 0.6625 0.0282 Uiso 1.0 1 calc R
H53A H 0.9706 0.9890 0.3264 0.0265 Uiso 1.0 1 calc R
H53B H 0.8243 1.0862 0.3645 0.0265 Uiso 1.0 1 calc R
H53C H 0.7742 1.0015 0.2928 0.0265 Uiso 1.0 1 calc R
H54A H 1.0745 0.9086 0.5430 0.0270 Uiso 1.0 1 calc R
H54B H 0.9462 0.8566 0.6224 0.0270 Uiso 1.0 1 calc R
H54C H 0.9162 0.9939 0.5851 0.0270 Uiso 1.0 1 calc R

loop_
_atom_site_aniso_label
_atom_site_aniso_U_11
_atom_site_aniso_U_22
_atom_site_aniso_U_33
_atom_site_aniso_U_12
_atom_site_aniso_U_13
_atom_site_aniso_U_23
S1 0.0107(9) 0.0153(9) 0.0196(11) -0.0025(7) 0.0001(7) -0.0022(8)
S2 0.0162(10) 0.0136(9) 0.0201(11) -0.0020(7) 0.0023(8) -0.0035(8)
S3 0.0109(9) 0.0147(9) 0.0193(10) -0.0038(7) 0.0008(7) -0.0039(8)
S4 0.0157(10) 0.0168(9) 0.0184(11) -0.0029(8) -0.0024(8) -0.0038(8)
Si5 0.0174(12) 0.0124(10) 0.0199(13) -0.0029(9) -0.0041(9) -0.0005(9)
Si6 0.0165(12) 0.0116(10) 0.0181(12) -0.0059(9) -0.0032(9) -0.0012(9)
Si7 0.0145(11) 0.0115(9) 0.0192(12) -0.0000(8) -0.0010(9) -0.0032(9)
Si8 0.0152(11) 0.0137(10) 0.0182(12) -0.0046(9) -0.0018(9) -0.0030(9)
Si9 0.0117(10) 0.0106(10) 0.0188(12) -0.0039(8) -0.0008(9) -0.0021(8)
Si10 0.0116(11) 0.0118(10) 0.0225(13) -0.0013(8) 0.0006(9) -0.0042(9)
Si11 0.0129(11) 0.0113(10) 0.0184(12) -0.0029(8) 0.0010(9) -0.0030(9)
Si12 0.0137(11) 0.0120(10) 0.0178(12) -0.0001(8) 0.0019(9) -0.0025(9)
N13 0.009(4) 0.015(3) 0.023(4) -0.005(3) 0.001(3) -0.004(3)
N14 0.016(4) 0.013(3) 0.020(4) -0.004(3) 0.004(3) -0.003(3)
N15 0.023(4) 0.016(4) 0.016(4) -0.004(3) 0.003(3) -0.008(3)
N16 0.017(4) 0.010(3) 0.020(4) -0.001(3) -0.000(3) -0.004(3)
C17 0.003(3) 0.013(4) 0.020(4) 0.001(3) -0.002(3) -0.004(3)
C18 0.014(4) 0.016(4) 0.019(5) -0.006(3) -0.004(4) -0.001(4)
C19 0.014(4) 0.015(4) 0.022(5) -0.009(3) -0.000(4) -0.004(4)
C20 0.008(4) 0.014(4) 0.027(5) -0.003(3) -0.010(4) -0.002(4)
C21 0.017(5) 0.031(5) 0.025(5) -0.011(4) 0.008(4) -0.004(4)
C22 0.030(6) 0.020(5) 0.032(6) 0.002(4) -0.017(5) 0.002(4)
C23 0.021(5) 0.024(5) 0.030(6) 0.002(4) -0.003(4) 0.001(4)
C24 0.036(6) 0.037(6) 0.020(5) -0.018(5) -0.007(5) 0.007(5)
C25 0.029(5) 0.013(4) 0.026(5) -0.006(4) -0.002(4) -0.008(4)
C26 0.004(4) 0.017(4) 0.025(5) -0.006(3) 0.001(3) -0.005(4)
C27 0.006(4) 0.016(4) 0.020(5) -0.008(3) -0.001(3) -0.006(3)
C28 0.008(4) 0.019(4) 0.019(5) -0.001(3) -0.005(3) -0.003(4)
C29 0.009(4) 0.015(4) 0.017(5) 0.001(3) -0.004(3) 0.001(3)
C30 0.007(4) 0.015(4) 0.021(5) -0.003(3) 0.000(3) -0.004(3)
C31 0.015(4) 0.018(4) 0.017(5) -0.004(3) -0.000(4) -0.002(4)
C32 0.030(5) 0.018(4) 0.023(5) 0.003(4) -0.000(4) -0.008(4)
C33 0.029(5) 0.022(5) 0.019(5) -0.007(4) -0.003(4) -0.006(4)
C34 0.024(5) 0.024(5) 0.019(5) -0.006(4) -0.006(4) 0.001(4)
C35 0.019(5) 0.024(5) 0.024(5) -0.005(4) -0.004(4) 0.002(4)
C36 0.012(4) 0.017(4) 0.015(4) 0.001(3) 0.003(3) -0.003(3)
C37 0.011(4) 0.014(4) 0.023(5) -0.005(3) 0.005(4) -0.000(4)
C38 0.018(4) 0.014(4) 0.017(4) -0.006(3) 0.006(4) -0.005(3)
C39 0.011(4) 0.015(4) 0.027(5) -0.005(3) 0.002(4) -0.009(4)
C40 0.017(5) 0.024(5) 0.032(6) -0.005(4) -0.002(4) -0.010(4)
C41 0.028(5) 0.021(4) 0.020(5) -0.015(4) -0.001(4) -0.002(4)
C42 0.025(5) 0.018(4) 0.023(5) -0.008(4) 0.001(4) -0.002(4)
C43 0.024(5) 0.016(4) 0.030(6) -0.001(4) -0.000(4) -0.010(4)
C44 0.012(4) 0.025(5) 0.029(5) 0.003(4) -0.001(4) -0.004(4)
C45 0.013(4) 0.015(4) 0.018(5) -0.009(3) 0.002(3) 0.003(3)
C46 0.005(4) 0.014(4) 0.020(4) -0.005(3) 0.004(3) 0.001(3)
C47 0.008(4) 0.012(4) 0.020(5) 0.001(3) 0.005(3) -0.008(3)
C48 0.011(4) 0.013(4) 0.020(5) -0.005(3) 0.005(3) -0.006(3)
C49 0.004(4) 0.010(4) 0.031(5) -0.003(3) 0.001(3) -0.002(4)
C50 0.010(4) 0.013(4) 0.023(5) 0.005(3) 0.004(3) -0.006(4)
C51 0.018(5) 0.029(5) 0.028(6) 0.003(4) 0.000(4) -0.002(4)
C52 0.030(5) 0.011(4) 0.029(5) -0.001(4) 0.004(4) -0.007(4)
C53 0.020(5) 0.017(4) 0.028(5) -0.004(4) 0.005(4) 0.002(4)
C54 0.027(5) 0.025(5) 0.018(5) -0.013(4) -0.001(4) -0.000(4)

loop_
_atom_type_symbol
_atom_type_description
_atom_type_scat_dispersion_real
_atom_type_scat_dispersion_imag
_atom_type_scat_source
C C 0.0033 0.0016
;
International Tables for Crystallography
(1992, Vol. C, Tables 4.2.6.8 and 6.1.1.4)
;
H H 0.0000 0.0000
;
International Tables for Crystallography
(1992, Vol. C, Table 6.1.1.4)
;
N N 0.0061 0.0033
;
International Tables for Crystallography
(1992, Vol. C, Tables 4.2.6.8 and 6.1.1.4)
;
S S 0.1246 0.1234
;
International Tables for Crystallography
(1992, Vol. C, Tables 4.2.6.8 and 6.1.1.4)
;
Si Si 0.0817 0.0704
;
International Tables for Crystallography
(1992, Vol. C, Tables 4.2.6.8 and 6.1.1.4)
;

loop_
_geom_angle_atom_site_label_1
_geom_angle_atom_site_label_2
_geom_angle_atom_site_label_3
_geom_angle
_geom_angle_publ_flag
C17 S1 C20 94.2(4) yes
N13 S2 N14 101.2(4) yes
C36 S3 C39 95.6(4) yes
N15 S4 N16 101.0(4) yes
Si6 Si5 C20 103.9(3) yes
Si6 Si5 C22 111.3(4) yes
Si6 Si5 C23 111.7(4) yes
C20 Si5 C22 107.8(5) yes
C20 Si5 C23 109.9(5) yes
C22 Si5 C23 111.9(5) yes
Si5 Si6 C24 109.4(4) yes
Si5 Si6 C25 114.0(4) yes
Si5 Si6 C26 103.7(3) yes
C24 Si6 C25 110.7(5) yes
C24 Si6 C26 108.2(4) yes
C25 Si6 C26 110.4(4) yes
Si8 Si7 C29 102.2(3) yes
Si8 Si7 C32 112.1(4) yes
Si8 Si7 C33 113.8(4) yes
C29 Si7 C32 108.2(4) yes
C29 Si7 C33 111.9(5) yes
C32 Si7 C33 108.4(4) yes
Si7 Si8 C17 104.9(3) yes
Si7 Si8 C34 114.4(3) yes
Si7 Si8 C35 110.5(3) yes
C17 Si8 C34 109.8(4) yes
C17 Si8 C35 109.0(4) yes
C34 Si8 C35 108.1(5) yes
Si10 Si9 C41 108.4(4) yes
Si10 Si9 C42 114.1(4) yes
Si10 Si9 C45 104.0(3) yes
C41 Si9 C42 110.9(5) yes
C41 Si9 C45 107.5(4) yes
C42 Si9 C45 111.6(4) yes
Si9 Si10 C39 102.3(3) yes
Si9 Si10 C43 111.0(4) yes
Si9 Si10 C44 113.3(3) yes
C39 Si10 C43 108.1(4) yes
C39 Si10 C44 110.8(5) yes
C43 Si10 C44 110.9(4) yes
Si12 Si11 C36 105.1(3) yes
Si12 Si11 C53 112.4(3) yes
Si12 Si11 C54 110.9(3) yes
C36 Si11 C53 110.9(4) yes
C36 Si11 C54 108.8(4) yes
C53 Si11 C54 108.7(5) yes
Si11 Si12 C48 101.9(3) yes
Si11 Si12 C51 111.0(4) yes
Si11 Si12 C52 114.2(4) yes
C48 Si12 C51 108.9(5) yes
C48 Si12 C52 111.4(4) yes
C51 Si12 C52 109.2(5) yes
S2 N13 C27 105.7(6) yes
S2 N14 C28 105.9(6) yes
S4 N15 C47 106.2(6) yes
S4 N16 C46 106.3(6) yes
S1 C17 Si8 119.9(5) yes
S1 C17 C18 109.2(6) yes
Si8 C17 C18 129.2(6) yes
C17 C18 C19 112.9(8) yes
C17 C18 C21 124.7(8) yes
C19 C18 C21 122.5(8) yes
C18 C19 C20 114.5(8) yes
S1 C20 Si5 123.0(6) yes
S1 C20 C19 109.2(6) yes
Si5 C20 C19 125.0(7) yes
Si6 C26 C27 119.9(6) yes
Si6 C26 C31 123.3(7) yes
C27 C26 C31 114.7(7) yes
N13 C27 C26 124.6(7) yes
N13 C27 C28 113.5(7) yes
C26 C27 C28 121.8(8) yes
N14 C28 C27 113.8(8) yes
N14 C28 C29 125.0(8) yes
C27 C28 C29 121.0(8) yes
Si7 C29 C28 118.4(6) yes
Si7 C29 C30 124.4(7) yes
C28 C29 C30 114.9(8) yes
C29 C30 C31 123.8(8) yes
C26 C31 C30 123.4(8) yes
S3 C36 Si11 120.7(5) yes
S3 C36 C37 107.9(6) yes
Si11 C36 C37 129.7(6) yes
C36 C37 C38 113.7(7) yes
C36 C37 C40 125.2(8) yes
C38 C37 C40 121.0(9) yes
C37 C38 C39 115.6(8) yes
S3 C39 Si10 124.1(5) yes
S3 C39 C38 107.1(6) yes
Si10 C39 C38 126.5(7) yes
Si9 C45 C46 119.8(6) yes
Si9 C45 C50 122.5(7) yes
C46 C45 C50 115.8(7) yes
N16 C46 C45 125.6(7) yes
N16 C46 C47 113.6(8) yes
C45 C46 C47 120.8(7) yes
N15 C47 C46 113.0(7) yes
N15 C47 C48 124.8(7) yes
C46 C47 C48 122.1(8) yes
Si12 C48 C47 119.3(7) yes
Si12 C48 C49 123.8(6) yes
C47 C48 C49 114.3(7) yes
C48 C49 C50 123.6(7) yes
C45 C50 C49 122.8(9) yes
C18 C19 H19 122.757 no
C20 C19 H19 122.753 no
C18 C21 H21A 109.470 no
C18 C21 H21B 109.476 no
C18 C21 H21C 109.470 no
H21A C21 H21B 109.468 no
H21A C21 H21C 109.471 no
H21B C21 H21C 109.472 no
Si5 C22 H22A 109.473 no
Si5 C22 H22B 109.470 no
Si5 C22 H22C 109.471 no
H22A C22 H22B 109.472 no
H22A C22 H22C 109.476 no
H22B C22 H22C 109.466 no
Si5 C23 H23A 109.474 no
Si5 C23 H23B 109.470 no
Si5 C23 H23C 109.475 no
H23A C23 H23B 109.471 no
H23A C23 H23C 109.477 no
H23B C23 H23C 109.461 no
Si6 C24 H24A 109.471 no
Si6 C24 H24B 109.471 no
Si6 C24 H24C 109.477 no
H24A C24 H24B 109.460 no
H24A C24 H24C 109.476 no
H24B C24 H24C 109.473 no
Si6 C25 H25A 109.473 no
Si6 C25 H25B 109.473 no
Si6 C25 H25C 109.478 no
H25A C25 H25B 109.463 no
H25A C25 H25C 109.469 no
H25B C25 H25C 109.471 no
C29 C30 H30 118.122 no
C31 C30 H30 118.114 no
C26 C31 H31 118.317 no
C30 C31 H31 118.314 no
Si7 C32 H32A 109.475 no
Si7 C32 H32B 109.472 no
Si7 C32 H32C 109.473 no
H32A C32 H32B 109.467 no
H32A C32 H32C 109.471 no
H32B C32 H32C 109.470 no
Si7 C33 H33A 109.473 no
Si7 C33 H33B 109.477 no
Si7 C33 H33C 109.479 no
H33A C33 H33B 109.466 no
H33A C33 H33C 109.469 no
H33B C33 H33C 109.464 no
Si8 C34 H34A 109.473 no
Si8 C34 H34B 109.468 no
Si8 C34 H34C 109.466 no
H34A C34 H34B 109.475 no
H34A C34 H34C 109.472 no
H34B C34 H34C 109.474 no
Si8 C35 H35A 109.476 no
Si8 C35 H35B 109.467 no
Si8 C35 H35C 109.479 no
H35A C35 H35B 109.469 no
H35A C35 H35C 109.471 no
H35B C35 H35C 109.465 no
C37 C38 H38 122.217 no
C39 C38 H38 122.220 no
C37 C40 H40A 109.467 no
C37 C40 H40B 109.471 no
C37 C40 H40C 109.473 no
H40A C40 H40B 109.470 no
H40A C40 H40C 109.476 no
H40B C40 H40C 109.471 no
Si9 C41 H41A 109.475 no
Si9 C41 H41B 109.473 no
Si9 C41 H41C 109.472 no
H41A C41 H41B 109.474 no
H41A C41 H41C 109.470 no
H41B C41 H41C 109.463 no
Si9 C42 H42A 109.475 no
Si9 C42 H42B 109.473 no
Si9 C42 H42C 109.477 no
H42A C42 H42B 109.472 no
H42A C42 H42C 109.464 no
H42B C42 H42C 109.465 no
Si10 C43 H43A 109.473 no
Si10 C43 H43B 109.470 no
Si10 C43 H43C 109.467 no
H43A C43 H43B 109.471 no
H43A C43 H43C 109.472 no
H43B C43 H43C 109.475 no
Si10 C44 H44A 109.468 no
Si10 C44 H44B 109.466 no
Si10 C44 H44C 109.472 no
H44A C44 H44B 109.472 no
H44A C44 H44C 109.470 no
H44B C44 H44C 109.479 no
C48 C49 H49 118.196 no
C50 C49 H49 118.194 no
C45 C50 H50 118.598 no
C49 C50 H50 118.594 no
Si12 C51 H51A 109.470 no
Si12 C51 H51B 109.468 no
Si12 C51 H51C 109.470 no
H51A C51 H51B 109.475 no
H51A C51 H51C 109.469 no
H51B C51 H51C 109.476 no
Si12 C52 H52A 109.464 no
Si12 C52 H52B 109.470 no
Si12 C52 H52C 109.474 no
H52A C52 H52B 109.472 no
H52A C52 H52C 109.476 no
H52B C52 H52C 109.471 no
Si11 C53 H53A 109.467 no
Si11 C53 H53B 109.464 no
Si11 C53 H53C 109.469 no
H53A C53 H53B 109.479 no
H53A C53 H53C 109.470 no
H53B C53 H53C 109.478 no
Si11 C54 H54A 109.468 no
Si11 C54 H54B 109.469 no
Si11 C54 H54C 109.472 no
H54A C54 H54B 109.473 no
H54A C54 H54C 109.474 no
H54B C54 H54C 109.471 no

loop_
_geom_bond_atom_site_label_1
_geom_bond_atom_site_label_2
_geom_bond_distance
_geom_bond_publ_flag
S1 C17 1.734(8) yes
S1 C20 1.714(9) yes
S2 N13 1.625(7) yes
S2 N14 1.620(7) yes
S3 C36 1.728(8) yes
S3 C39 1.733(10) yes
S4 N15 1.627(7) yes
S4 N16 1.632(8) yes
Si5 Si6 2.371(4) yes
Si5 C20 1.890(9) yes
Si5 C22 1.878(10) yes
Si5 C23 1.855(11) yes
Si6 C24 1.870(11) yes
Si6 C25 1.870(11) yes
Si6 C26 1.890(8) yes
Si7 Si8 2.377(4) yes
Si7 C29 1.893(9) yes
Si7 C32 1.893(10) yes
Si7 C33 1.868(9) yes
Si8 C17 1.883(8) yes
Si8 C34 1.897(11) yes
Si8 C35 1.856(10) yes
Si9 Si10 2.371(4) yes
Si9 C41 1.864(11) yes
Si9 C42 1.853(9) yes
Si9 C45 1.886(8) yes
Si10 C39 1.866(8) yes
Si10 C43 1.861(10) yes
Si10 C44 1.859(10) yes
Si11 Si12 2.381(4) yes
Si11 C36 1.872(9) yes
Si11 C53 1.883(9) yes
Si11 C54 1.863(10) yes
Si12 C48 1.885(8) yes
Si12 C51 1.883(10) yes
Si12 C52 1.851(10) yes
N13 C27 1.351(11) yes
N14 C28 1.345(11) yes
N15 C47 1.356(12) yes
N16 C46 1.342(11) yes
C17 C18 1.392(12) yes
C18 C19 1.410(12) yes
C18 C21 1.489(13) yes
C19 C20 1.386(12) yes
C26 C27 1.435(12) yes
C26 C31 1.383(12) yes
C27 C28 1.427(11) yes
C28 C29 1.453(12) yes
C29 C30 1.362(12) yes
C30 C31 1.415(12) yes
C36 C37 1.404(13) yes
C37 C38 1.397(11) yes
C37 C40 1.501(12) yes
C38 C39 1.395(12) yes
C45 C46 1.428(13) yes
C45 C50 1.362(11) yes
C46 C47 1.447(11) yes
C47 C48 1.433(11) yes
C48 C49 1.367(13) yes
C49 C50 1.443(11) yes
C19 H19 0.950 no
C21 H21A 0.980 no
C21 H21B 0.980 no
C21 H21C 0.980 no
C22 H22A 0.980 no
C22 H22B 0.980 no
C22 H22C 0.980 no
C23 H23A 0.980 no
C23 H23B 0.980 no
C23 H23C 0.980 no
C24 H24A 0.980 no
C24 H24B 0.980 no
C24 H24C 0.980 no
C25 H25A 0.980 no
C25 H25B 0.980 no
C25 H25C 0.980 no
C30 H30 0.950 no
C31 H31 0.950 no
C32 H32A 0.980 no
C32 H32B 0.980 no
C32 H32C 0.980 no
C33 H33A 0.980 no
C33 H33B 0.980 no
C33 H33C 0.980 no
C34 H34A 0.980 no
C34 H34B 0.980 no
C34 H34C 0.980 no
C35 H35A 0.980 no
C35 H35B 0.980 no
C35 H35C 0.980 no
C38 H38 0.950 no
C40 H40A 0.980 no
C40 H40B 0.980 no
C40 H40C 0.980 no
C41 H41A 0.980 no
C41 H41B 0.980 no
C41 H41C 0.980 no
C42 H42A 0.980 no
C42 H42B 0.980 no
C42 H42C 0.980 no
C43 H43A 0.980 no
C43 H43B 0.980 no
C43 H43C 0.980 no
C44 H44A 0.980 no
C44 H44B 0.980 no
C44 H44C 0.980 no
C49 H49 0.950 no
C50 H50 0.950 no
C51 H51A 0.980 no
C51 H51B 0.980 no
C51 H51C 0.980 no
C52 H52A 0.980 no
C52 H52B 0.980 no
C52 H52C 0.980 no
C53 H53A 0.980 no
C53 H53B 0.980 no
C53 H53C 0.980 no
C54 H54A 0.980 no
C54 H54B 0.980 no
C54 H54C 0.980 no

loop_
_geom_contact_atom_site_label_1
_geom_contact_atom_site_label_2
_geom_contact_distance
_geom_contact_publ_flag
_geom_contact_site_symmetry_2
S1 N13 3.562(8) no .
S1 C23 3.530(10) no .
S1 C27 3.352(9) no .
S1 C28 3.396(9) no .
S1 C35 3.403(9) no .
S3 N15 3.596(8) no .
S3 N16 3.510(8) no .
S3 C44 3.568(9) no .
S3 C46 3.325(8) no .
S3 C47 3.371(8) no .
S3 C54 3.405(10) no .
Si6 N13 3.212(8) no .
Si7 N14 3.206(8) no .
Si8 C21 3.450(10) no .
Si9 N16 3.215(8) no .
Si11 C40 3.487(11) no .
Si12 N15 3.211(7) no .
N13 C25 3.383(12) no .
N14 C33 3.349(11) no .
N14 C35 3.574(13) no .
N15 C52 3.395(10) no .
N15 C54 3.496(13) no .
N16 C42 3.474(12) no .
N16 C44 3.597(11) no .
C17 C28 3.515(13) no .
C17 C29 3.341(12) no .
C18 C30 3.494(12) no .
C19 C22 3.572(12) no .
C19 C26 3.597(13) no .
C19 C31 3.507(13) no .
C20 C26 3.355(12) no .
C20 C27 3.525(12) no .
C24 C31 3.314(13) no .
C26 C29 2.933(11) no .
C27 C30 2.765(12) no .
C28 C31 2.767(12) no .
C30 C32 3.359(13) no .
C36 C47 3.459(12) no .
C36 C48 3.345(12) no .
C37 C49 3.536(12) no .
C38 C43 3.581(11) no .
C38 C45 3.553(12) no .
C38 C50 3.505(12) no .
C39 C45 3.317(12) no .
C39 C46 3.464(12) no .
C41 C50 3.248(12) no .
C45 C48 2.939(11) no .
C46 C49 2.768(11) no .
C47 C50 2.763(13) no .
C49 C51 3.341(12) no .
S2 C36 3.440(9) no 1_455
S2 C37 3.248(9) no 1_455
S2 C38 3.271(9) no 1_455
S2 C39 3.508(9) no 1_455
S4 C17 3.489(8) no 1_656
S4 C18 3.312(9) no 1_656
S4 C19 3.418(10) no 1_656
C17 S4 3.489(8) no 1_454
C18 S4 3.312(9) no 1_454
C19 S4 3.418(10) no 1_454
C21 C46 3.484(13) no 1_554
C27 C40 3.484(14) no .
C36 S2 3.440(9) no 1_655
C37 S2 3.248(9) no 1_655
C38 S2 3.271(9) no 1_655
C39 S2 3.508(9) no 1_655
C40 C27 3.484(14) no .
C46 C21 3.484(13) no 1_556
S1 H19 3.4512 no .
S1 H23A 3.5498 no .
S1 H23C 3.2547 no .
S1 H35A 3.2949 no .
S1 H35B 3.2153 no .
S2 H35B 3.4857 no .
S3 H38 3.4451 no .
S3 H44C 3.2640 no .
S3 H54A 3.4628 no .
S3 H54B 3.0724 no .
S4 H44C 3.5957 no .
S4 H54B 3.3911 no .
Si5 H19 3.0999 no .
Si5 H24C 3.4780 no .
Si6 H22A 3.5704 no .
Si6 H23C 3.5716 no .
Si6 H31 2.9954 no .
Si7 H30 3.0081 no .
Si7 H34C 3.5392 no .
Si7 H35B 3.4917 no .
Si8 H21B 2.9421 no .
Si9 H43C 3.5389 no .
Si9 H50 2.9533 no .
Si10 H38 3.1107 no .
Si10 H41C 3.4635 no .
Si11 H40C 3.0098 no .
Si11 H52C 3.5798 no .
Si12 H49 3.0016 no .
Si12 H54C 3.5925 no .
N13 H23C 2.8467 no .
N13 H25C 2.7893 no .
N14 H33A 2.7316 no .
N14 H35B 2.7586 no .
N15 H52C 2.8551 no .
N15 H54B 2.7367 no .
N16 H42C 2.8677 no .
N16 H44C 2.8424 no .
C17 H19 3.2259 no .
C17 H21A 3.1815 no .
C17 H21B 2.6172 no .
C17 H21C 3.1482 no .
C17 H34A 3.0936 no .
C17 H34C 3.4320 no .
C17 H35A 3.1456 no .
C17 H35B 3.2404 no .
C19 H21A 2.7809 no .
C19 H21B 3.3295 no .
C19 H21C 2.8002 no .
C19 H22C 3.2215 no .
C20 H22B 3.2913 no .
C20 H22C 3.0977 no .
C20 H23A 3.2231 no .
C20 H23C 3.2101 no .
C21 H19 2.7617 no .
C21 H32C 3.1751 no .
C21 H34C 3.2643 no .
C22 H19 3.3108 no .
C22 H23A 3.2465 no .
C22 H23B 3.2630 no .
C22 H24B 3.5389 no .
C22 H24C 3.5734 no .
C23 H22A 3.3468 no .
C23 H22B 3.1794 no .
C23 H25C 3.5404 no .
C24 H22C 3.4887 no .
C24 H25A 3.2333 no .
C24 H25B 3.2350 no .
C24 H31 2.8434 no .
C25 H24A 3.2632 no .
C25 H24B 3.2059 no .
C26 H24A 3.1714 no .
C26 H24C 3.2131 no .
C26 H25B 3.2408 no .
C26 H25C 3.2454 no .
C26 H30 3.2943 no .
C27 H25C 3.3737 no .
C27 H31 3.2396 no .
C28 H30 3.2397 no .
C28 H33A 3.3432 no .
C28 H35B 3.5255 no .
C29 H31 3.2792 no .
C29 H32B 3.2820 no .
C29 H32C 3.1510 no .
C29 H33A 3.2507 no .
C29 H33B 3.3000 no .
C30 H21C 3.2036 no .
C30 H32B 3.4747 no .
C30 H32C 3.0877 no .
C31 H24A 3.2583 no .
C31 H24C 3.1762 no .
C32 H21B 3.3569 no .
C32 H30 2.8989 no .
C32 H33B 3.1655 no .
C32 H33C 3.2285 no .
C32 H34C 3.4193 no .
C33 H32A 3.2561 no .
C33 H32B 3.1500 no .
C34 H21B 2.8107 no .
C34 H35A 3.2250 no .
C34 H35C 3.1396 no .
C35 H33A 3.5316 no .
C35 H34A 3.3668 no .
C35 H34B 3.0409 no .
C36 H38 3.2344 no .
C36 H40A 3.1502 no .
C36 H40B 3.2292 no .
C36 H40C 2.6505 no .
C36 H53A 3.2301 no .
C36 H53C 3.2731 no .
C36 H54A 3.2370 no .
C36 H54B 3.1398 no .
C37 H53C 3.5716 no .
C38 H40A 2.8099 no .
C38 H40B 2.7325 no .
C38 H40C 3.3134 no .
C38 H41C 3.5017 no .
C38 H43C 3.3221 no .
C39 H43B 3.1777 no .
C39 H43C 3.1542 no .
C39 H44A 3.2577 no .
C39 H44C 3.1934 no .
C40 H38 2.7213 no .
C40 H51C 3.1025 no .
C40 H53C 3.1072 no .
C41 H42A 3.2663 no .
C41 H42B 3.1761 no .
C41 H43C 3.2908 no .
C41 H50 2.7640 no .
C42 H41A 3.2384 no .
C42 H41B 3.2064 no .
C43 H38 3.3360 no .
C43 H41B 3.4621 no .
C43 H41C 3.5856 no .
C43 H44A 3.1916 no .
C43 H44B 3.2546 no .
C44 H43A 3.2217 no .
C44 H43B 3.2242 no .
C45 H41A 3.1685 no .
C45 H41C 3.1664 no .
C45 H42B 3.2969 no .
C45 H42C 3.2098 no .
C45 H49 3.2926 no .
C46 H42C 3.3784 no .
C46 H50 3.2300 no .
C47 H49 3.2182 no .
C47 H52C 3.4490 no .
C47 H54B 3.5150 no .
C48 H50 3.3066 no .
C48 H51B 3.2738 no .
C48 H51C 3.1611 no .
C48 H52A 3.1920 no .
C48 H52C 3.2989 no .
C49 H40A 3.2055 no .
C49 H51B 3.4236 no .
C49 H51C 3.0960 no .
C50 H41A 3.2006 no .
C50 H41C 3.0968 no .
C51 H40A 3.5919 no .
C51 H40C 3.3759 no .
C51 H49 2.8913 no .
C51 H52A 3.2520 no .
C51 H52B 3.1376 no .
C51 H53C 3.4784 no .
C52 H51A 3.2425 no .
C52 H51B 3.1588 no .
C52 H54C 3.5448 no .
C53 H40C 2.8492 no .
C53 H51A 3.5484 no .
C53 H54A 3.1497 no .
C53 H54C 3.2350 no .
C54 H52C 3.4429 no .
C54 H53A 3.2142 no .
C54 H53B 3.1772 no .
H19 H21A 2.7847 no .
H19 H21C 2.8365 no .
H19 H22C 2.7282 no .
H19 H24C 3.1092 no .
H21B H32A 3.5355 no .
H21B H32C 2.6879 no .
H21B H34A 2.9390 no .
H21B H34C 2.3269 no .
H21C H30 2.9120 no .
H21C H32C 2.8230 no .
H22A H23B 3.2237 no .
H22A H24B 3.2114 no .
H22B H23A 3.0302 no .
H22B H23B 3.3969 no .
H22C H24B 3.3471 no .
H22C H24C 3.0911 no .
H23B H25A 3.4765 no .
H23B H25C 3.2884 no .
H23C H25C 3.2722 no .
H24A H25A 3.5176 no .
H24A H25B 3.1199 no .
H24A H31 2.6640 no .
H24B H25A 3.0580 no .
H24B H25B 3.4384 no .
H24C H31 2.6106 no .
H30 H31 2.3130 no .
H30 H32B 2.9218 no .
H30 H32C 2.4942 no .
H32A H33B 3.4673 no .
H32A H33C 3.1317 no .
H32A H34C 3.0144 no .
H32B H33B 2.9542 no .
H32B H33C 3.4057 no .
H32C H34C 3.3322 no .
H33A H35B 3.1649 no .
H33A H35C 3.3706 no .
H33C H35C 3.4888 no .
H34A H35A 3.2685 no .
H34A H35C 3.5982 no .
H34B H35A 3.2535 no .
H34B H35C 2.8381 no .
H38 H40A 2.8427 no .
H38 H40B 2.6918 no .
H38 H41C 2.9436 no .
H38 H43C 2.8347 no .
H40A H49 2.9749 no .
H40A H51C 2.7032 no .
H40B H53C 3.5754 no .
H40C H51A 3.5617 no .
H40C H51C 2.6723 no .
H40C H53A 3.2228 no .
H40C H53C 2.1774 no .
H41A H42A 3.5537 no .
H41A H42B 3.0486 no .
H41A H50 2.5792 no .
H41B H42A 3.1098 no .
H41B H42B 3.3794 no .
H41B H43A 3.3507 no .
H41B H43C 3.0557 no .
H41C H43C 2.9759 no .
H41C H50 2.5339 no .
H42A H44B 3.4214 no .
H42C H44B 3.3870 no .
H42C H44C 3.4634 no .
H43A H44A 3.4215 no .
H43A H44B 3.1101 no .
H43B H44A 3.0465 no .
H43B H44B 3.5150 no .
H49 H50 2.3475 no .
H49 H51B 2.8479 no .
H49 H51C 2.5440 no .
H51A H52A 3.5753 no .
H51A H52B 3.0339 no .
H51A H53B 3.4702 no .
H51A H53C 3.1318 no .
H51B H52A 3.0658 no .
H51B H52B 3.2950 no .
H51C H53C 3.3076 no .
H52B H54C 3.5594 no .
H52C H54B 3.3077 no .
H52C H54C 3.0648 no .
H53A H54A 3.0135 no .
H53A H54C 3.5172 no .
H53B H54A 3.3447 no .
H53B H54C 3.0641 no .
S1 H31 3.3535 no 1_455
S1 H40B 3.3885 no 1_455
S2 H40A 3.4241 no .
S2 H49 3.0590 no .
S2 H50 3.0760 no .
S3 H21A 3.5107 no 1_656
S3 H49 3.3287 no 1_655
S3 H50 3.4393 no 1_655
S4 H21A 3.5419 no 1_656
S4 H21C 3.4724 no 1_556
S4 H30 3.1019 no 1_556
S4 H31 2.9258 no 1_556
Si7 H25A 3.5122 no 1_545
Si8 H25A 3.4588 no 1_545
Si9 H44A 3.5695 no 1_455
Si12 H54A 3.5894 no 1_455
N13 H40A 2.7818 no .
N13 H49 3.4285 no .
N13 H51C 3.4319 no .
N14 H41C 3.4560 no .
N14 H50 3.3174 no .
N15 H24C 3.2885 no 1_556
N15 H31 3.2313 no 1_556
N16 H21C 2.8267 no 1_556
N16 H30 3.3644 no 1_556
N16 H32C 3.5953 no 1_556
N16 H34A 3.4451 no 1_656
C21 H44C 3.0920 no 1_454
C22 H24A 3.4967 no 1_455
C22 H34B 3.4325 no 1_565
C22 H42A 3.0449 no 1_464
C22 H42C 3.5726 no 1_464
C22 H54C 3.5584 no 1_454
C23 H24A 3.2441 no 1_455
C23 H25B 3.4045 no 1_455
C23 H40B 3.4374 no 1_455
C23 H40C 3.4305 no 1_455
C23 H53C 3.3792 no 1_455
C24 H22B 3.4576 no 1_655
C24 H23A 3.2211 no 1_655
C24 H32A 3.5306 no 1_565
C24 H52A 3.5526 no 1_554
C24 H52C 3.1364 no 1_554
C25 H23A 3.4635 no 1_655
C25 H32A 3.4649 no 1_565
C25 H33C 2.8744 no 1_565
C25 H34B 3.2007 no 1_565
C25 H40C 3.5593 no .
C25 H51C 3.2626 no .
C26 H40A 3.2705 no .
C26 H40B 3.2328 no .
C27 H40A 2.7839 no .
C27 H40B 3.3345 no .
C28 H40A 3.3505 no .
C29 H35A 3.1938 no 1_655
C30 H35A 3.0846 no 1_655
C31 H40B 3.5028 no .
C32 H23B 3.4981 no 1_645
C32 H34A 3.5205 no 1_655
C32 H35A 3.5108 no 1_655
C32 H42C 3.3049 no 1_554
C33 H25A 3.3562 no 1_545
C33 H25B 3.4262 no 1_545
C33 H41C 3.2773 no .
C33 H51A 3.2077 no 1_545
C33 H53B 3.5201 no 1_545
C33 H53C 3.4781 no 1_545
C34 H22A 3.0112 no 1_545
C34 H24B 3.5429 no 1_545
C34 H25A 2.9696 no 1_545
C34 H32B 3.2536 no 1_455
C34 H44C 3.5189 no 1_454
C35 H32B 3.3793 no 1_455
C35 H38 3.5732 no 1_455
C35 H43C 3.3421 no 1_455
C38 H35B 3.5082 no 1_655
C40 H23C 3.2373 no 1_655
C40 H25B 3.4438 no .
C41 H33A 3.1975 no .
C41 H33B 3.4797 no .
C41 H43B 3.4754 no 1_455
C41 H44A 3.2613 no 1_455
C41 H52B 3.0115 no 1_545
C41 H53B 3.4455 no 1_545
C42 H22A 3.4782 no 1_646
C42 H22B 3.2169 no 1_646
C42 H32C 3.3715 no 1_556
C42 H44A 3.5164 no 1_455
C42 H52B 3.3218 no 1_545
C42 H52C 3.5779 no 1_545
C43 H35B 3.5901 no 1_655
C43 H35C 3.5965 no 1_655
C43 H41A 3.4342 no 1_655
C43 H51A 3.5115 no 1_645
C43 H51B 3.4314 no 1_645
C43 H53B 3.3516 no 1_545
C44 H21A 3.2329 no 1_656
C44 H21B 3.3941 no 1_656
C44 H34A 3.5914 no 1_656
C44 H34C 3.5489 no 1_656
C44 H41A 3.2854 no 1_655
C44 H42B 3.4283 no 1_655
C45 H21A 3.2724 no 1_556
C45 H21C 3.2089 no 1_556
C45 H44A 3.5719 no 1_455
C46 H21A 3.3831 no 1_556
C46 H21C 2.7381 no 1_556
C47 H21C 3.2605 no 1_556
C48 H54A 3.4395 no 1_455
C49 H54A 3.4136 no 1_455
C50 H21A 3.4383 no 1_556
C50 H44A 3.5945 no 1_455
C51 H25C 3.2146 no .
C51 H33C 3.4637 no 1_565
C51 H43A 3.3336 no 1_465
C51 H53A 3.3334 no 1_455
C51 H54A 3.2141 no 1_455
C52 H24C 3.1395 no 1_556
C52 H41B 3.4081 no 1_565
C52 H42A 3.4867 no 1_565
C52 H42B 3.4952 no 1_565
C53 H23C 3.5118 no 1_655
C53 H33B 3.3424 no 1_565
C53 H41B 3.4327 no 1_565
C53 H43A 3.5687 no 1_565
C53 H51B 3.3123 no 1_655
C54 H22C 3.3740 no 1_656
C54 H43A 3.5784 no 1_565
C54 H51B 3.2135 no 1_655
H19 H54B 3.1327 no 1_454
H21A S3 3.5107 no 1_454
H21A S4 3.5419 no 1_454
H21A C44 3.2329 no 1_454
H21A C45 3.2724 no 1_554
H21A C46 3.3831 no 1_554
H21A C50 3.4383 no 1_554
H21A H44A 3.0419 no 1_454
H21A H44C 2.5526 no 1_454
H21B C44 3.3941 no 1_454
H21B H42B 3.1952 no 1_554
H21B H42C 3.5778 no 1_554
H21B H44A 3.2870 no 1_454
H21B H44C 2.7842 no 1_454
H21C S4 3.4724 no 1_554
H21C N16 2.8267 no 1_554
H21C C45 3.2089 no 1_554
H21C C46 2.7381 no 1_554
H21C C47 3.2605 no 1_554
H21C H42C 3.5160 no 1_554
H22A C34 3.0112 no 1_565
H22A C42 3.4782 no 1_464
H22A H34A 2.9110 no 1_565
H22A H34B 2.6135 no 1_565
H22A H34C 3.0081 no 1_565
H22A H42A 2.9607 no 1_464
H22A H42C 3.0818 no 1_464
H22A H44B 3.0804 no 1_464
H22B C24 3.4576 no 1_455
H22B C42 3.2169 no 1_464
H22B H24A 2.6761 no 1_455
H22B H24B 3.5401 no 1_455
H22B H42A 2.4927 no 1_464
H22B H42B 3.5573 no 1_464
H22B H42C 3.1885 no 1_464
H22B H52C 3.4934 no 1_454
H22B H54B 3.5818 no 1_454
H22B H54C 3.3114 no 1_454
H22C C54 3.3740 no 1_454
H22C H42A 3.2116 no 1_464
H22C H44B 3.4854 no 1_464
H22C H52A 3.0224 no 1_554
H22C H54A 3.5257 no 1_454
H22C H54B 3.1361 no 1_454
H22C H54C 2.9331 no 1_454
H23A C24 3.2211 no 1_455
H23A C25 3.4635 no 1_455
H23A H24A 2.3745 no 1_455
H23A H25B 2.6842 no 1_455
H23A H32A 3.2936 no 1_465
H23A H40B 3.1795 no 1_455
H23A H40C 3.2431 no 1_455
H23A H53C 3.5653 no 1_455
H23B C32 3.4981 no 1_465
H23B H25B 3.4411 no 1_455
H23B H32A 3.1518 no 1_465
H23B H32B 2.9415 no 1_465
H23B H34B 3.0564 no 1_565
H23B H53A 3.4041 no 1_455
H23B H53C 3.0869 no 1_455
H23C C40 3.2373 no 1_455
H23C C53 3.5118 no 1_455
H23C H40B 2.8001 no 1_455
H23C H40C 2.8393 no 1_455
H23C H53A 3.1593 no 1_455
H23C H53C 2.9642 no 1_455
H24A C22 3.4967 no 1_655
H24A C23 3.2441 no 1_655
H24A H22B 2.6761 no 1_655
H24A H23A 2.3745 no 1_655
H24A H32A 3.2776 no 1_565
H24A H52C 3.2998 no 1_554
H24B C34 3.5429 no 1_565
H24B H22B 3.5401 no 1_655
H24B H32A 3.0188 no 1_565
H24B H34B 3.3840 no 1_565
H24B H34C 2.8195 no 1_565
H24B H42B 3.2827 no 1_564
H24B H52A 3.3692 no 1_554
H24B H52C 3.0872 no 1_554
H24C N15 3.2885 no 1_554
H24C C52 3.1395 no 1_554
H24C H52A 2.8540 no 1_554
H24C H52C 2.5461 no 1_554
H25A Si7 3.5122 no 1_565
H25A Si8 3.4588 no 1_565
H25A C33 3.3562 no 1_565
H25A C34 2.9696 no 1_565
H25A H32A 2.9979 no 1_565
H25A H33C 2.5711 no 1_565
H25A H34B 2.3570 no 1_565
H25A H34C 3.0104 no 1_565
H25A H35C 3.2800 no 1_565
H25B C23 3.4045 no 1_655
H25B C33 3.4262 no 1_565
H25B C40 3.4438 no .
H25B H23A 2.6842 no 1_655
H25B H23B 3.4411 no 1_655
H25B H32A 3.1464 no 1_565
H25B H33C 2.5182 no 1_565
H25B H40A 3.4363 no .
H25B H40B 3.5448 no .
H25B H40C 2.8335 no .
H25B H51A 3.4766 no .
H25B H51C 3.1050 no .
H25B H53C 3.2672 no .
H25C C51 3.2146 no .
H25C H33C 3.0834 no 1_565
H25C H34B 3.5859 no 1_565
H25C H40A 3.4792 no .
H25C H40C 3.4880 no .
H25C H51A 3.1704 no .
H25C H51B 3.4564 no .
H25C H51C 2.5593 no .
H25C H53A 3.3356 no 1_455
H30 S4 3.1019 no 1_554
H30 N16 3.3644 no 1_554
H30 H34A 3.5806 no 1_655
H30 H35A 2.7910 no 1_655
H31 S1 3.3535 no 1_655
H31 S4 2.9258 no 1_554
H31 N15 3.2313 no 1_554
H32A C24 3.5306 no 1_545
H32A C25 3.4649 no 1_545
H32A H23A 3.2936 no 1_645
H32A H23B 3.1518 no 1_645
H32A H24A 3.2776 no 1_545
H32A H24B 3.0188 no 1_545
H32A H25A 2.9979 no 1_545
H32A H25B 3.1464 no 1_545
H32A H42C 3.3013 no 1_554
H32B C34 3.2536 no 1_655
H32B C35 3.3793 no 1_655
H32B H23B 2.9415 no 1_645
H32B H34A 2.8744 no 1_655
H32B H34B 2.8815 no 1_655
H32B H35A 2.7868 no 1_655
H32B H35C 3.2639 no 1_655
H32B H42C 3.5440 no 1_554
H32C N16 3.5953 no 1_554
H32C C42 3.3715 no 1_554
H32C H34A 3.2882 no 1_655
H32C H42B 3.2806 no 1_554
H32C H42C 2.6110 no 1_554
H33A C41 3.1975 no .
H33A H41A 3.1381 no .
H33A H41B 3.2053 no .
H33A H41C 2.7289 no .
H33A H43B 2.8878 no 1_455
H33A H51A 3.0538 no 1_545
H33B C41 3.4797 no .
H33B C53 3.3424 no 1_545
H33B H35A 3.3695 no 1_655
H33B H35C 3.4677 no 1_655
H33B H41B 3.2077 no .
H33B H41C 2.9300 no .
H33B H51A 3.4935 no 1_545
H33B H53B 2.8005 no 1_545
H33B H53C 3.0043 no 1_545
H33C C25 2.8744 no 1_545
H33C C51 3.4637 no 1_545
H33C H25A 2.5711 no 1_545
H33C H25B 2.5182 no 1_545
H33C H25C 3.0834 no 1_545
H33C H51A 2.6180 no 1_545
H33C H51C 3.4934 no 1_545
H33C H53B 3.4929 no 1_545
H33C H53C 3.0517 no 1_545
H34A N16 3.4451 no 1_454
H34A C32 3.5205 no 1_455
H34A C44 3.5914 no 1_454
H34A H22A 2.9110 no 1_545
H34A H30 3.5806 no 1_455
H34A H32B 2.8744 no 1_455
H34A H32C 3.2882 no 1_455
H34A H42C 3.2622 no 1_454
H34A H44B 3.3036 no 1_454
H34A H44C 2.9699 no 1_454
H34B C22 3.4325 no 1_545
H34B C25 3.2007 no 1_545
H34B H22A 2.6135 no 1_545
H34B H23B 3.0564 no 1_545
H34B H24B 3.3840 no 1_545
H34B H25A 2.3570 no 1_545
H34B H25C 3.5859 no 1_545
H34B H32B 2.8815 no 1_455
H34C C44 3.5489 no 1_454
H34C H22A 3.0081 no 1_545
H34C H24B 2.8195 no 1_545
H34C H25A 3.0104 no 1_545
H34C H44B 3.1426 no 1_454
H34C H44C 3.1668 no 1_454
H35A C29 3.1938 no 1_455
H35A C30 3.0846 no 1_455
H35A C32 3.5108 no 1_455
H35A H30 2.7910 no 1_455
H35A H32B 2.7868 no 1_455
H35A H33B 3.3695 no 1_455
H35A H38 3.4557 no 1_455
H35B C38 3.5082 no 1_455
H35B C43 3.5901 no 1_455
H35B H38 2.9091 no 1_455
H35B H43B 3.3015 no 1_455
H35B H43C 2.9972 no 1_455
H35C C43 3.5965 no 1_455
H35C H25A 3.2800 no 1_545
H35C H32B 3.2639 no 1_455
H35C H33B 3.4677 no 1_455
H35C H43B 3.4527 no 1_455
H35C H43C 2.8841 no 1_455
H38 C35 3.5732 no 1_655
H38 H35A 3.4557 no 1_655
H38 H35B 2.9091 no 1_655
H40A S2 3.4241 no .
H40A N13 2.7818 no .
H40A C26 3.2705 no .
H40A C27 2.7839 no .
H40A C28 3.3505 no .
H40A H25B 3.4363 no .
H40A H25C 3.4792 no .
H40B S1 3.3885 no 1_655
H40B C23 3.4374 no 1_655
H40B C26 3.2328 no .
H40B C27 3.3345 no .
H40B C31 3.5028 no .
H40B H23A 3.1795 no 1_655
H40B H23C 2.8001 no 1_655
H40B H25B 3.5448 no .
H40C C23 3.4305 no 1_655
H40C C25 3.5593 no .
H40C H23A 3.2431 no 1_655
H40C H23C 2.8393 no 1_655
H40C H25B 2.8335 no .
H40C H25C 3.4880 no .
H41A C43 3.4342 no 1_455
H41A C44 3.2854 no 1_455
H41A H33A 3.1381 no .
H41A H43B 2.6459 no 1_455
H41A H44A 2.4202 no 1_455
H41A H52B 2.6850 no 1_545
H41B C52 3.4081 no 1_545
H41B C53 3.4327 no 1_545
H41B H33A 3.2053 no .
H41B H33B 3.2077 no .
H41B H51A 3.4107 no 1_545
H41B H52B 2.5803 no 1_545
H41B H53B 2.5720 no 1_545
H41B H54C 3.4319 no 1_545
H41C N14 3.4560 no .
H41C C33 3.2773 no .
H41C H33A 2.7289 no .
H41C H33B 2.9300 no .
H41C H53B 3.5295 no 1_545
H42A C22 3.0449 no 1_646
H42A C52 3.4867 no 1_545
H42A H22A 2.9607 no 1_646
H42A H22B 2.4927 no 1_646
H42A H22C 3.2116 no 1_646
H42A H52B 3.0597 no 1_545
H42A H52C 2.9982 no 1_545
H42A H54C 2.9440 no 1_545
H42B C44 3.4283 no 1_455
H42B C52 3.4952 no 1_545
H42B H21B 3.1952 no 1_556
H42B H22B 3.5573 no 1_646
H42B H24B 3.2827 no 1_546
H42B H32C 3.2806 no 1_556
H42B H44A 2.7474 no 1_455
H42B H44B 3.3467 no 1_455
H42B H52B 2.9073 no 1_545
H42B H52C 3.2696 no 1_545
H42C C22 3.5726 no 1_646
H42C C32 3.3049 no 1_556
H42C H21B 3.5778 no 1_556
H42C H21C 3.5160 no 1_556
H42C H22A 3.0818 no 1_646
H42C H22B 3.1885 no 1_646
H42C H32A 3.3013 no 1_556
H42C H32B 3.5440 no 1_556
H42C H32C 2.6110 no 1_556
H42C H34A 3.2622 no 1_656
H43A C51 3.3336 no 1_645
H43A C53 3.5687 no 1_545
H43A C54 3.5784 no 1_545
H43A H51A 3.1425 no 1_645
H43A H51B 2.6975 no 1_645
H43A H52A 3.4293 no 1_645
H43A H52B 3.4417 no 1_645
H43A H53A 3.4492 no 1_545
H43A H53B 2.9218 no 1_545
H43A H54A 3.3311 no 1_545
H43A H54C 3.0402 no 1_545
H43B C41 3.4754 no 1_655
H43B H33A 2.8878 no 1_655
H43B H35B 3.3015 no 1_655
H43B H35C 3.4527 no 1_655
H43B H41A 2.6459 no 1_655
H43B H51A 3.0430 no 1_645
H43B H51B 3.4101 no 1_645
H43B H52B 3.5207 no 1_645
H43C C35 3.3421 no 1_655
H43C H35B 2.9972 no 1_655
H43C H35C 2.8841 no 1_655
H43C H53B 2.8766 no 1_545
H44A Si9 3.5695 no 1_655
H44A C41 3.2613 no 1_655
H44A C42 3.5164 no 1_655
H44A C45 3.5719 no 1_655
H44A C50 3.5945 no 1_655
H44A H21A 3.0419 no 1_656
H44A H21B 3.2870 no 1_656
H44A H41A 2.4202 no 1_655
H44A H42B 2.7474 no 1_655
H44A H50 3.2193 no 1_655
H44A H52B 3.2523 no 1_645
H44B H22A 3.0804 no 1_646
H44B H22C 3.4854 no 1_646
H44B H34A 3.3036 no 1_656
H44B H34C 3.1426 no 1_656
H44B H42B 3.3467 no 1_655
H44B H52A 3.2862 no 1_645
H44B H52B 3.3019 no 1_645
H44C C21 3.0920 no 1_656
H44C C34 3.5189 no 1_656
H44C H21A 2.5526 no 1_656
H44C H21B 2.7842 no 1_656
H44C H34A 2.9699 no 1_656
H44C H34C 3.1668 no 1_656
H49 S2 3.0590 no .
H49 S3 3.3287 no 1_455
H49 N13 3.4285 no .
H49 H54A 2.9745 no 1_455
H50 S2 3.0760 no .
H50 S3 3.4393 no 1_455
H50 N14 3.3174 no .
H50 H44A 3.2193 no 1_455
H51A C33 3.2077 no 1_565
H51A C43 3.5115 no 1_465
H51A H25B 3.4766 no .
H51A H25C 3.1704 no .
H51A H33A 3.0538 no 1_565
H51A H33B 3.4935 no 1_565
H51A H33C 2.6180 no 1_565
H51A H41B 3.4107 no 1_565
H51A H43A 3.1425 no 1_465
H51A H43B 3.0430 no 1_465
H51B C43 3.4314 no 1_465
H51B C53 3.3123 no 1_455
H51B C54 3.2135 no 1_455
H51B H25C 3.4564 no .
H51B H43A 2.6975 no 1_465
H51B H43B 3.4101 no 1_465
H51B H53A 2.5915 no 1_455
H51B H53B 3.4206 no 1_455
H51B H54A 2.3840 no 1_455
H51B H54C 3.4443 no 1_455
H51C N13 3.4319 no .
H51C C25 3.2626 no .
H51C H25B 3.1050 no .
H51C H25C 2.5593 no .
H51C H33C 3.4934 no 1_565
H51C H53A 3.3071 no 1_455
H52A C24 3.5526 no 1_556
H52A H22C 3.0224 no 1_556
H52A H24B 3.3692 no 1_556
H52A H24C 2.8540 no 1_556
H52A H43A 3.4293 no 1_465
H52A H44B 3.2862 no 1_465
H52A H54A 3.0398 no 1_455
H52A H54C 3.5516 no 1_455
H52B C41 3.0115 no 1_565
H52B C42 3.3218 no 1_565
H52B H41A 2.6850 no 1_565
H52B H41B 2.5803 no 1_565
H52B H42A 3.0597 no 1_565
H52B H42B 2.9073 no 1_565
H52B H43A 3.4417 no 1_465
H52B H43B 3.5207 no 1_465
H52B H44A 3.2523 no 1_465
H52B H44B 3.3019 no 1_465
H52C C24 3.1364 no 1_556
H52C C42 3.5779 no 1_565
H52C H22B 3.4934 no 1_656
H52C H24A 3.2998 no 1_556
H52C H24B 3.0872 no 1_556
H52C H24C 2.5461 no 1_556
H52C H42A 2.9982 no 1_565
H52C H42B 3.2696 no 1_565
H53A C51 3.3334 no 1_655
H53A H23B 3.4041 no 1_655
H53A H23C 3.1593 no 1_655
H53A H25C 3.3356 no 1_655
H53A H43A 3.4492 no 1_565
H53A H51B 2.5915 no 1_655
H53A H51C 3.3071 no 1_655
H53B C33 3.5201 no 1_565
H53B C41 3.4455 no 1_565
H53B C43 3.3516 no 1_565
H53B H33B 2.8005 no 1_565
H53B H33C 3.4929 no 1_565
H53B H41B 2.5720 no 1_565
H53B H41C 3.5295 no 1_565
H53B H43A 2.9218 no 1_565
H53B H43C 2.8766 no 1_565
H53B H51B 3.4206 no 1_655
H53C C23 3.3792 no 1_655
H53C C33 3.4781 no 1_565
H53C H23A 3.5653 no 1_655
H53C H23B 3.0869 no 1_655
H53C H23C 2.9642 no 1_655
H53C H25B 3.2672 no .
H53C H33B 3.0043 no 1_565
H53C H33C 3.0517 no 1_565
H54A Si12 3.5894 no 1_655
H54A C48 3.4395 no 1_655
H54A C49 3.4136 no 1_655
H54A C51 3.2141 no 1_655
H54A H22C 3.5257 no 1_656
H54A H43A 3.3311 no 1_565
H54A H49 2.9745 no 1_655
H54A H51B 2.3840 no 1_655
H54A H52A 3.0398 no 1_655
H54B H19 3.1327 no 1_656
H54B H22B 3.5818 no 1_656
H54B H22C 3.1361 no 1_656
H54C C22 3.5584 no 1_656
H54C H22B 3.3114 no 1_656
H54C H22C 2.9331 no 1_656
H54C H41B 3.4319 no 1_565
H54C H42A 2.9440 no 1_565
H54C H43A 3.0402 no 1_565
H54C H51B 3.4443 no 1_655
H54C H52A 3.5516 no 1_655

loop_
_geom_torsion_atom_site_label_1
_geom_torsion_atom_site_label_2
_geom_torsion_atom_site_label_3
_geom_torsion_atom_site_label_4
_geom_torsion
_geom_torsion_publ_flag
C17 S1 C20 Si5 -161.7(5) no
C17 S1 C20 C19 0.5(6) no
C20 S1 C17 Si8 166.6(5) no
C20 S1 C17 C18 -0.1(6) no
N13 S2 N14 C28 -0.5(6) no
N14 S2 N13 C27 0.1(6) no
C36 S3 C39 Si10 -162.0(6) no
C36 S3 C39 C38 1.7(6) no
C39 S3 C36 Si11 165.5(6) no
C39 S3 C36 C37 -1.2(6) no
N15 S4 N16 C46 0.9(6) no
N16 S4 N15 C47 -1.2(6) no
Si6 Si5 C20 S1 95.7(5) no
Si6 Si5 C20 C19 -63.6(7) no
C20 Si5 Si6 C24 92.3(3) no
C20 Si5 Si6 C25 -143.2(3) no
C20 Si5 Si6 C26 -23.0(3) no
C22 Si5 Si6 C24 -23.4(4) no
C22 Si5 Si6 C25 101.1(4) no
C22 Si5 Si6 C26 -138.7(4) no
C23 Si5 Si6 C24 -149.3(4) no
C23 Si5 Si6 C25 -24.8(4) no
C23 Si5 Si6 C26 95.4(4) no
C22 Si5 C20 S1 -146.1(6) no
C22 Si5 C20 C19 54.5(8) no
C23 Si5 C20 S1 -23.9(7) no
C23 Si5 C20 C19 176.8(6) no
Si5 Si6 C26 C27 -61.2(7) no
Si5 Si6 C26 C31 101.2(6) no
C24 Si6 C26 C27 -177.4(6) no
C24 Si6 C26 C31 -14.9(8) no
C25 Si6 C26 C27 61.4(7) no
C25 Si6 C26 C31 -136.2(7) no
Si8 Si7 C29 C28 62.7(6) no
Si8 Si7 C29 C30 -98.8(6) no
C29 Si7 Si8 C17 22.7(3) no
C29 Si7 Si8 C34 143.1(3) no
C29 Si7 Si8 C35 -94.7(3) no
C32 Si7 Si8 C17 -93.0(4) no
C32 Si7 Si8 C34 27.4(4) no
C32 Si7 Si8 C35 149.6(3) no
C33 Si7 Si8 C17 143.5(4) no
C33 Si7 Si8 C34 -96.1(4) no
C33 Si7 Si8 C35 26.1(4) no
C32 Si7 C29 C28 -178.8(5) no
C32 Si7 C29 C30 19.7(7) no
C33 Si7 C29 C28 -59.4(7) no
C33 Si7 C29 C30 139.1(6) no
Si7 Si8 C17 S1 -99.4(5) no
Si7 Si8 C17 C18 64.3(7) no
C34 Si8 C17 S1 137.3(5) no
C34 Si8 C17 C18 -59.1(8) no
C35 Si8 C17 S1 19.0(7) no
C35 Si8 C17 C18 -177.3(7) no
C41 Si9 Si10 C39 89.5(3) no
C41 Si9 Si10 C43 -25.7(3) no
C41 Si9 Si10 C44 -151.2(3) no
C42 Si9 Si10 C39 -146.5(4) no
C42 Si9 Si10 C43 98.4(4) no
C42 Si9 Si10 C44 -27.2(4) no
Si10 Si9 C45 C46 -58.6(6) no
Si10 Si9 C45 C50 104.9(6) no
C45 Si9 Si10 C39 -24.7(3) no
C45 Si9 Si10 C43 -139.8(3) no
C45 Si9 Si10 C44 94.6(3) no
C41 Si9 C45 C46 -173.4(6) no
C41 Si9 C45 C50 -9.9(8) no
C42 Si9 C45 C46 64.8(7) no
C42 Si9 C45 C50 -131.7(7) no
Si9 Si10 C39 S3 98.2(5) no
Si9 Si10 C39 C38 -62.4(7) no
C43 Si10 C39 S3 -144.6(6) no
C43 Si10 C39 C38 54.9(8) no
C44 Si10 C39 S3 -22.9(7) no
C44 Si10 C39 C38 176.6(6) no
Si12 Si11 C36 S3 -100.6(5) no
Si12 Si11 C36 C37 62.9(7) no
C36 Si11 Si12 C48 24.1(3) no
C36 Si11 Si12 C51 -91.8(3) no
C36 Si11 Si12 C52 144.3(3) no
C53 Si11 Si12 C48 144.7(4) no
C53 Si11 Si12 C51 28.9(4) no
C53 Si11 Si12 C52 -95.1(4) no
C54 Si11 Si12 C48 -93.4(4) no
C54 Si11 Si12 C51 150.8(3) no
C54 Si11 Si12 C52 26.8(4) no
C53 Si11 C36 S3 137.7(6) no
C53 Si11 C36 C37 -58.8(8) no
C54 Si11 C36 S3 18.2(7) no
C54 Si11 C36 C37 -178.3(7) no
Si11 Si12 C48 C47 58.9(6) no
Si11 Si12 C48 C49 -101.7(6) no
C51 Si12 C48 C47 176.3(6) no
C51 Si12 C48 C49 15.7(7) no
C52 Si12 C48 C47 -63.3(7) no
C52 Si12 C48 C49 136.1(6) no
S2 N13 C27 C26 176.9(6) no
S2 N13 C27 C28 0.3(8) no
S2 N14 C28 C27 0.7(9) no
S2 N14 C28 C29 -174.9(6) no
S4 N15 C47 C46 1.1(8) no
S4 N15 C47 C48 -175.8(6) no
S4 N16 C46 C45 176.2(6) no
S4 N16 C46 C47 -0.4(8) no
S1 C17 C18 C19 -0.4(9) no
S1 C17 C18 C21 178.0(6) no
Si8 C17 C18 C19 -165.4(6) no
Si8 C17 C18 C21 13.0(13) no
C17 C18 C19 C20 0.9(11) no
C21 C18 C19 C20 -177.6(8) no
C18 C19 C20 S1 -0.9(10) no
C18 C19 C20 Si5 160.9(7) no
Si6 C26 C27 N13 -16.4(12) no
Si6 C26 C27 C28 159.9(6) no
Si6 C26 C31 C30 -159.0(6) no
C27 C26 C31 C30 4.3(12) no
C31 C26 C27 N13 179.7(7) no
C31 C26 C27 C28 -4.0(12) no
N13 C27 C28 N14 -0.7(10) no
N13 C27 C28 C29 175.1(7) no
C26 C27 C28 N14 -177.3(7) no
C26 C27 C28 C29 -1.5(12) no
N14 C28 C29 Si7 18.8(12) no
N14 C28 C29 C30 -178.0(7) no
C27 C28 C29 Si7 -156.5(7) no
C27 C28 C29 C30 6.7(11) no
Si7 C29 C30 C31 155.5(6) no
C28 C29 C30 C31 -6.6(12) no
C29 C30 C31 C26 1.2(14) no
S3 C36 C37 C38 0.3(9) no
S3 C36 C37 C40 179.0(6) no
Si11 C36 C37 C38 -164.8(6) no
Si11 C36 C37 C40 13.9(13) no
C36 C37 C38 C39 1.0(11) no
C40 C37 C38 C39 -177.7(7) no
C37 C38 C39 S3 -1.8(10) no
C37 C38 C39 Si10 161.4(7) no
Si9 C45 C46 N16 -16.5(11) no
Si9 C45 C46 C47 159.9(5) no
Si9 C45 C50 C49 -160.8(6) no
C46 C45 C50 C49 3.3(12) no
C50 C45 C46 N16 179.0(7) no
C50 C45 C46 C47 -4.6(11) no
N16 C46 C47 N15 -0.4(10) no
N16 C46 C47 C48 176.5(7) no
C45 C46 C47 N15 -177.2(7) no
C45 C46 C47 C48 -0.3(12) no
N15 C47 C48 Si12 20.7(11) no
N15 C47 C48 C49 -176.9(7) no
C46 C47 C48 Si12 -155.9(7) no
C46 C47 C48 C49 6.5(11) no
Si12 C48 C49 C50 153.4(6) no
C47 C48 C49 C50 -8.0(12) no
C48 C49 C50 C45 3.4(13) no
